data_2231138
loop_
_publ_author_name
'Raza, Abdul Rauf'
'Sultan, Aeysha'
'Tahir, M. Nawaz'

_publ_section_title
;
 2,4-Dibromonaphthalen-1-ol
;
_journal_coeditor_code HB6335
_journal_issue 8
_journal_name_full 'Acta Crystallographica Section E'
_journal_page_first o2199
_journal_paper_doi 10.1107/S160053681103011X
_journal_volume 67
_journal_year 2011
_chemical_formula_iupac 'C10 H6 Br2 O'
_chemical_formula_moiety 'C10 H6 Br2 O'
_chemical_formula_sum 'C10 H6 Br2 O'
_chemical_formula_weight 301.97
_chemical_name_systematic
;
2,4-Dibromonaphthalen-1-ol
;
_space_group_IT_number 19
_symmetry_cell_setting orthorhombic
_symmetry_space_group_name_Hall 'P 2ac 2ab'
_symmetry_space_group_name_H-M 'P 21 21 21'
_atom_sites_solution_hydrogens geom
_atom_sites_solution_primary direct
_atom_sites_solution_secondary difmap
_audit_creation_method SHELXL-97
_cell_angle_alpha 90
_cell_angle_beta 90
_cell_angle_gamma 90
_cell_formula_units_Z 4
_cell_length_a 4.1225(3)
_cell_length_b 14.4441(11)
_cell_length_c 16.0490(14)
_cell_measurement_reflns_used 1410
_cell_measurement_temperature 296(2)
_cell_measurement_theta_max 27.90
_cell_measurement_theta_min 2.82
_cell_volume 955.65(13)
_computing_cell_refinement 'SAINT (Bruker, 2009)'
_computing_data_collection 'APEX2 (Bruker, 2009)'
_computing_data_reduction 'SAINT (Bruker, 2009)'
_computing_molecular_graphics 'ORTEP-3 (Farrugia, 1997) and PLATON (Spek, 2009)'
_computing_publication_material 'WinGX (Farrugia, 1999) and PLATON (Spek, 2009)'
_computing_structure_refinement 'SHELXL97 (Sheldrick, 2008)'
_computing_structure_solution 'SHELXS97 (Sheldrick, 2008)'
_diffrn_ambient_temperature 296(2)
_diffrn_detector_area_resol_mean 7.60
_diffrn_measured_fraction_theta_full 0.989
_diffrn_measured_fraction_theta_max 0.989
_diffrn_measurement_device_type 'Bruker Kappa APEXII CCD'
_diffrn_measurement_method \w
_diffrn_radiation_monochromator graphite
_diffrn_radiation_source 'fine-focus sealed tube'
_diffrn_radiation_type MoK\a
_diffrn_radiation_wavelength 0.71073
_diffrn_reflns_av_R_equivalents 0.0447
_diffrn_reflns_av_sigmaI/netI 0.0832
_diffrn_reflns_limit_h_max 5
_diffrn_reflns_limit_h_min -5
_diffrn_reflns_limit_k_max 19
_diffrn_reflns_limit_k_min -15
_diffrn_reflns_limit_l_max 20
_diffrn_reflns_limit_l_min -20
_diffrn_reflns_number 5060
_diffrn_reflns_theta_full 27.90
_diffrn_reflns_theta_max 27.90
_diffrn_reflns_theta_min 2.82
_diffrn_standards_number 0
_exptl_absorpt_coefficient_mu 8.435
_exptl_absorpt_correction_T_max 0.365
_exptl_absorpt_correction_T_min 0.254
_exptl_absorpt_correction_type multi-scan
_exptl_absorpt_process_details '(SADABS; Bruker, 2005)'
_exptl_crystal_colour colorless
_exptl_crystal_density_diffrn 2.099
_exptl_crystal_density_method 'not measured'
_exptl_crystal_description needle
_exptl_crystal_F_000 576
_exptl_crystal_size_max 0.32
_exptl_crystal_size_mid 0.14
_exptl_crystal_size_min 0.12
_refine_diff_density_max 0.474
_refine_diff_density_min -0.408
_refine_ls_abs_structure_details 'Flack (1983), 863 Friedel pairs'
_refine_ls_abs_structure_Flack -0.01(3)
_refine_ls_goodness_of_fit_ref 0.962
_refine_ls_hydrogen_treatment constr
_refine_ls_matrix_type full
_refine_ls_number_parameters 119
_refine_ls_number_reflns 2239
_refine_ls_number_restraints 0
_refine_ls_restrained_S_all 0.962
_refine_ls_R_factor_all 0.0901
_refine_ls_R_factor_gt 0.0422
_refine_ls_shift/su_max 0.000
_refine_ls_shift/su_mean 0.000
_refine_ls_structure_factor_coef Fsqd
_refine_ls_weighting_details 'calc w=1/[\s^2^(Fo^2^)+(0.0309P)^2^] where P=(Fo^2^+2Fc^2^)/3'
_refine_ls_weighting_scheme calc
_refine_ls_wR_factor_gt 0.0772
_refine_ls_wR_factor_ref 0.0894
_reflns_number_gt 1410
_reflns_number_total 2239
_reflns_threshold_expression I>2\s(I)
_cod_data_source_file hb6335.cif
_cod_data_source_block I
_cod_database_code 2231138
_cod_database_fobs_code 2231138

loop_
_symmetry_equiv_pos_site_id
_symmetry_equiv_pos_as_xyz
1 x,y,z
2 1/2-x,-y,1/2+z
3 1/2+x,1/2-y,-z
4 -x,1/2+y,1/2-z

loop_
_atom_site_aniso_label
_atom_site_aniso_U_11
_atom_site_aniso_U_22
_atom_site_aniso_U_33
_atom_site_aniso_U_12
_atom_site_aniso_U_13
_atom_site_aniso_U_23
Br1 0.0513(4) 0.0432(3) 0.0535(4) -0.0002(3) 0.0022(4) -0.0087(3)
Br2 0.0679(5) 0.0465(4) 0.0727(5) 0.0007(3) -0.0084(4) 0.0200(4)
O1 0.049(3) 0.034(2) 0.056(3) 0.002(2) 0.002(2) 0.007(2)
C1 0.030(3) 0.036(3) 0.034(3) -0.005(3) -0.008(3) -0.005(3)
C2 0.034(3) 0.030(3) 0.039(4) -0.008(3) -0.009(3) 0.003(3)
C3 0.033(3) 0.036(4) 0.038(4) -0.008(3) 0.000(3) -0.006(3)
C4 0.041(4) 0.039(3) 0.038(4) -0.008(3) -0.006(3) 0.005(3)
C5 0.039(3) 0.037(3) 0.049(4) -0.006(3) -0.014(3) 0.008(3)
C6 0.033(3) 0.031(3) 0.049(4) -0.007(3) -0.012(3) -0.002(3)
C7 0.047(4) 0.042(4) 0.056(5) 0.004(3) -0.017(4) -0.012(4)
C8 0.052(4) 0.063(5) 0.059(6) 0.011(4) -0.004(4) -0.026(5)
C9 0.052(5) 0.081(6) 0.043(5) -0.001(4) 0.003(4) -0.006(4)
C10 0.042(4) 0.049(3) 0.044(4) -0.002(3) -0.012(3) 0.001(3)

loop_
_atom_site_type_symbol
_atom_site_label
_atom_site_fract_x
_atom_site_fract_y
_atom_site_fract_z
_atom_site_U_iso_or_equiv
_atom_site_thermal_displace_type
_atom_site_occupancy
_atom_site_disorder_group
Br Br1 0.45967(15) 0.18900(4) 0.18041(4) 0.0493(2) Uani 1.000 -16
Br Br2 1.06884(18) -0.15734(4) 0.19773(5) 0.0624(3) Uani 1.000 -16
O O1 0.6998(11) 0.1798(3) -0.0029(3) 0.0463(16) Uani 1.000 -16
C C1 0.9478(14) 0.0326(3) 0.0024(3) 0.0333(17) Uani 1.000 -16
C C2 0.7730(14) 0.1034(4) 0.0449(4) 0.0343(19) Uani 1.000 -16
C C3 0.6882(14) 0.0934(4) 0.1244(4) 0.036(2) Uani 1.000 -16
C C4 0.7718(13) 0.0149(4) 0.1698(4) 0.039(2) Uani 1.000 -16
C C5 0.9399(15) -0.0536(4) 0.1318(4) 0.0417(19) Uani 1.000 -16
C C6 1.0379(14) -0.0490(4) 0.0474(3) 0.0377(19) Uani 1.000 -16
C C7 1.2132(16) -0.1172(4) 0.0024(5) 0.048(3) Uani 1.000 -16
C C8 1.2958(16) -0.1080(5) -0.0777(4) 0.058(3) Uani 1.000 -16
C C9 1.2149(16) -0.0287(5) -0.1202(5) 0.059(3) Uani 1.000 -16
C C10 1.0428(15) 0.0408(4) -0.0816(3) 0.045(2) Uani 1.000 -16
H H1 0.57717 0.21391 0.02304 0.0692 Uiso 1.000 -16
H H4 0.71293 0.00947 0.22552 0.0471 Uiso 1.000 -16
H H7 1.27375 -0.17112 0.03010 0.0583 Uiso 1.000 -16
H H8 1.40791 -0.15515 -0.10460 0.0694 Uiso 1.000 -16
H H9 1.27695 -0.02190 -0.17559 0.0702 Uiso 1.000 -16
H H10 0.98850 0.09384 -0.11132 0.0537 Uiso 1.000 -16

loop_
_atom_type_symbol
_atom_type_description
_atom_type_scat_dispersion_real
_atom_type_scat_dispersion_imag
_atom_type_scat_source
C C 0.0033 0.0016 'International Tables Vol C Tables 4.2.6.8 and 6.1.1.4'
H H 0.0000 0.0000 'International Tables Vol C Tables 4.2.6.8 and 6.1.1.4'
O O 0.0106 0.0060 'International Tables Vol C Tables 4.2.6.8 and 6.1.1.4'
Br Br -0.2901 2.4595 'International Tables Vol C Tables 4.2.6.8 and 6.1.1.4'

loop_
_geom_angle_atom_site_label_1
_geom_angle_atom_site_label_2
_geom_angle_atom_site_label_3
_geom_angle
_geom_angle_publ_flag
C2 O1 H1 110.00 no
C2 C1 C6 118.7(5) no
C2 C1 C10 122.6(5) no
C6 C1 C10 118.7(5) no
O1 C2 C1 114.8(5) no
O1 C2 C3 124.3(5) no
C1 C2 C3 120.9(5) no
Br1 C3 C4 117.9(5) no
C2 C3 C4 121.7(6) no
Br1 C3 C2 120.4(5) no
C3 C4 C5 119.1(6) no
Br2 C5 C6 119.2(4) no
C4 C5 C6 122.9(6) no
Br2 C5 C4 117.8(5) no
C1 C6 C7 116.6(5) no
C5 C6 C7 126.9(6) no
C1 C6 C5 116.6(5) no
C6 C7 C8 123.4(6) no
C7 C8 C9 119.9(7) no
C8 C9 C10 120.6(7) no
C1 C10 C9 120.8(5) no
C3 C4 H4 121.00 no
C5 C4 H4 120.00 no
C6 C7 H7 118.00 no
C8 C7 H7 118.00 no
C7 C8 H8 120.00 no
C9 C8 H8 120.00 no
C8 C9 H9 120.00 no
C10 C9 H9 120.00 no
C1 C10 H10 120.00 no
C9 C10 H10 120.00 no

loop_
_geom_bond_atom_site_label_1
_geom_bond_atom_site_label_2
_geom_bond_distance
_geom_bond_publ_flag
Br1 C3 1.898(6) no
Br2 C5 1.910(6) no
O1 C2 1.377(7) no
O1 H1 0.8200 no
C1 C2 1.425(8) no
C1 C10 1.409(7) no
C1 C6 1.431(7) no
C2 C3 1.331(9) no
C3 C4 1.391(8) no
C4 C5 1.353(8) no
C5 C6 1.415(8) no
C6 C7 1.419(9) no
C7 C8 1.337(10) no
C8 C9 1.374(10) no
C9 C10 1.377(9) no
C4 H4 0.9300 no
C7 H7 0.9300 no
C8 H8 0.9300 no
C9 H9 0.9300 no
C10 H10 0.9300 no

loop_
_geom_hbond_atom_site_label_D
_geom_hbond_atom_site_label_H
_geom_hbond_atom_site_label_A
_geom_hbond_site_symmetry_A
_geom_hbond_distance_DH
_geom_hbond_distance_HA
_geom_hbond_distance_DA
_geom_hbond_angle_DHA
_geom_hbond_publ_flag
O1 H1 Br1 . 0.82 2.60 3.107(5) 122 yes
O1 H1 O1 3_455 0.82 2.21 2.893(6) 141 yes

loop_
_geom_torsion_atom_site_label_1
_geom_torsion_atom_site_label_2
_geom_torsion_atom_site_label_3
_geom_torsion_atom_site_label_4
_geom_torsion
_geom_torsion_publ_flag
C6 C1 C2 O1 179.3(5) no
C6 C1 C2 C3 -1.5(8) no
C10 C1 C2 O1 1.0(8) no
C10 C1 C2 C3 -179.8(6) no
C2 C1 C6 C5 1.0(8) no
C2 C1 C6 C7 -179.7(5) no
C10 C1 C6 C5 179.4(5) no
C10 C1 C6 C7 -1.3(8) no
C2 C1 C10 C9 179.2(6) no
C6 C1 C10 C9 0.9(9) no
O1 C2 C3 Br1 -1.5(8) no
O1 C2 C3 C4 -179.4(5) no
C1 C2 C3 Br1 179.3(4) no
C1 C2 C3 C4 1.4(9) no
Br1 C3 C4 C5 -178.8(4) no
C2 C3 C4 C5 -0.9(9) no
C3 C4 C5 Br2 176.9(4) no
C3 C4 C5 C6 0.5(9) no
Br2 C5 C6 C1 -176.9(4) no
Br2 C5 C6 C7 3.8(9) no
C4 C5 C6 C1 -0.5(9) no
C4 C5 C6 C7 -179.8(6) no
C1 C6 C7 C8 0.4(9) no
C5 C6 C7 C8 179.6(6) no
C6 C7 C8 C9 1.0(10) no
C7 C8 C9 C10 -1.5(10) no
C8 C9 C10 C1 0.5(10) no

loop_
_cod_related_entry_id
_cod_related_entry_database
_cod_related_entry_code
1 ChemSpider 85605
